data_2209193
loop_
_publ_author_name
'Ejsmont, Krzysztof'
'Zaleski, Jacek'

_publ_section_title
;
 Bis(<i>tert</i>-butylammonium) oxalate
;
_journal_coeditor_code HB2056
_journal_issue 6
_journal_name_full 'Acta Crystallographica Section E'
_journal_page_first o2512
_journal_page_last o2513
_journal_paper_doi 10.1107/S160053680601926X
_journal_volume 62
_journal_year 2006
_chemical_formula_iupac '2C4 H12 N +, C2 O4 2-'
_chemical_formula_moiety '2C4 H12 N +, C2 O4 2-'
_chemical_formula_sum 'C10 H24 N2 O4'
_chemical_formula_weight 236.31
_chemical_name_systematic
;
Bis(<i>tert</i>-butylammonium) oxalate
;
_space_group_IT_number 12
_symmetry_cell_setting monoclinic
_symmetry_space_group_name_Hall '-C 2y'
_symmetry_space_group_name_H-M 'C 1 2/m 1'
_atom_sites_solution_hydrogens difmap
_atom_sites_solution_primary direct
_atom_sites_solution_secondary difmap
_cell_angle_alpha 90.00
_cell_angle_beta 111.910(10)
_cell_angle_gamma 90.00
_cell_formula_units_Z 2
_cell_length_a 11.264(2)
_cell_length_b 7.5120(10)
_cell_length_c 9.3240(10)
_cell_measurement_reflns_used 2385
_cell_measurement_temperature 298(2)
_cell_measurement_theta_max 25.49
_cell_measurement_theta_min 3.64
_cell_volume 731.97(19)
_computing_cell_refinement 'CrysAlis RED (Oxford Diffraction, 2002)'
_computing_data_collection 'CrysAlis CCD (Oxford Diffraction, 2002)'
_computing_data_reduction 'CrysAlis RED'
_computing_molecular_graphics 'SHELXTL (Sheldrick, 1990)'
_computing_publication_material SHELXL97
_computing_structure_refinement 'SHELXL97 (Sheldrick, 1997)'
_computing_structure_solution 'SHELXS97 (Sheldrick, 1997)'
_diffrn_ambient_temperature 298(2)
_diffrn_detector_area_resol_mean '1024x1024 with blocks 2x2'
_diffrn_measured_fraction_theta_full 0.988
_diffrn_measured_fraction_theta_max 0.988
_diffrn_measurement_device_type 'Oxford Diffraction Xcalibur'
_diffrn_measurement_method \w
_diffrn_radiation_monochromator graphite
_diffrn_radiation_source 'fine-focus sealed tube'
_diffrn_radiation_type MoK\a
_diffrn_radiation_wavelength 0.71073
_diffrn_reflns_av_R_equivalents 0.0126
_diffrn_reflns_av_sigmaI/netI 0.0124
_diffrn_reflns_limit_h_max 13
_diffrn_reflns_limit_h_min -13
_diffrn_reflns_limit_k_max 7
_diffrn_reflns_limit_k_min -9
_diffrn_reflns_limit_l_max 11
_diffrn_reflns_limit_l_min -11
_diffrn_reflns_number 2385
_diffrn_reflns_theta_full 25.49
_diffrn_reflns_theta_max 25.49
_diffrn_reflns_theta_min 3.64
_diffrn_standards_decay_% 0
_diffrn_standards_interval_count 0
_diffrn_standards_interval_time 0
_diffrn_standards_number 0
_exptl_absorpt_coefficient_mu 0.082
_exptl_absorpt_correction_type none
_exptl_crystal_colour colourless
_exptl_crystal_density_diffrn 1.072
_exptl_crystal_density_method 'not measured'
_exptl_crystal_description irregular
_exptl_crystal_F_000 260
_exptl_crystal_size_max 0.50
_exptl_crystal_size_mid 0.48
_exptl_crystal_size_min 0.45
_refine_diff_density_max 0.168
_refine_diff_density_min -0.138
_refine_ls_extinction_coef 0.069(10)
_refine_ls_extinction_expression Fc^*^=kFc[1+0.001xFc^2^\l^3^/sin(2\q)]^-1/4^
_refine_ls_extinction_method SHELXL97
_refine_ls_goodness_of_fit_ref 1.094
_refine_ls_hydrogen_treatment mixed
_refine_ls_matrix_type full
_refine_ls_number_parameters 50
_refine_ls_number_reflns 731
_refine_ls_number_restraints 0
_refine_ls_restrained_S_all 1.094
_refine_ls_R_factor_all 0.0404
_refine_ls_R_factor_gt 0.0354
_refine_ls_shift/su_max 0.000
_refine_ls_shift/su_mean 0.000
_refine_ls_structure_factor_coef Fsqd
_refine_ls_weighting_details 'calc w=1/[\s^2^(Fo^2^)+(0.0575P)^2^+0.1997P] where P=(Fo^2^+2Fc^2^)/3'
_refine_ls_weighting_scheme calc
_refine_ls_wR_factor_gt 0.1036
_refine_ls_wR_factor_ref 0.1073
_reflns_number_gt 626
_reflns_number_total 731
_reflns_threshold_expression I>2\s(I)
_cod_data_source_file hb2056.cif
_cod_data_source_block I
_cod_original_sg_symbol_H-M 'C 2/m'
_cod_database_code 2209193
_cod_database_fobs_code 2209193

loop_
_symmetry_equiv_pos_as_xyz
'x, y, z'
'-x, y, -z'
'x+1/2, y+1/2, z'
'-x+1/2, y+1/2, -z'
'-x, -y, -z'
'x, -y, z'
'-x+1/2, -y+1/2, -z'
'x+1/2, -y+1/2, z'

loop_
_atom_site_type_symbol
_atom_site_label
_atom_site_fract_x
_atom_site_fract_y
_atom_site_fract_z
_atom_site_U_iso_or_equiv
_atom_site_adp_type
_atom_site_calc_flag
_atom_site_refinement_flags
_atom_site_occupancy
N N1 0.29155(13) 0.0000 0.90612(16) 0.0390(4) Uani d S 1
H H1A 0.3403(12) 0.1041(19) 0.9504(15) 0.053(4) Uiso d . 1
H H1B 0.224(2) 0.0000 0.926(2) 0.048(5) Uiso d S 1
C C2 0.25685(17) 0.0000 0.7348(2) 0.0547(5) Uani d S 1
C C3 0.3805(2) 0.0000 0.7049(3) 0.0676(6) Uani d S 1
H H3A 0.4315 0.1005 0.7550 0.101 Uiso d R 1
H H3B 0.3610 0.0000 0.5958 0.101 Uiso d SR 1
C C4 0.18000(19) 0.1678(3) 0.6707(2) 0.0985(7) Uani d . 1
H H4A 0.1020 0.1647 0.6900 0.148 Uiso calc R 1
H H4B 0.1602 0.1744 0.5614 0.148 Uiso calc R 1
H H4C 0.2292 0.2702 0.7203 0.148 Uiso calc R 1
C C5 0.0000 0.10342(19) 1.0000 0.0406(4) Uani d S 1
O O6 0.08946(9) 0.17774(10) 0.97680(13) 0.0625(4) Uani d . 1

loop_
_atom_site_aniso_label
_atom_site_aniso_U_11
_atom_site_aniso_U_22
_atom_site_aniso_U_33
_atom_site_aniso_U_12
_atom_site_aniso_U_13
_atom_site_aniso_U_23
N1 0.0349(7) 0.0321(7) 0.0547(9) 0.000 0.0221(6) 0.000
C2 0.0501(10) 0.0659(12) 0.0515(10) 0.000 0.0229(8) 0.000
C3 0.0685(13) 0.0786(14) 0.0694(13) 0.000 0.0417(11) 0.000
C4 0.0943(13) 0.1270(18) 0.0758(11) 0.0507(12) 0.0337(10) 0.0400(11)
C5 0.0382(8) 0.0266(8) 0.0630(10) 0.000 0.0258(7) 0.000
O6 0.0610(6) 0.0299(5) 0.1182(9) -0.0097(4) 0.0583(6) -0.0080(4)

loop_
_atom_type_symbol
_atom_type_description
_atom_type_scat_dispersion_real
_atom_type_scat_dispersion_imag
_atom_type_scat_source
C C 0.0033 0.0016 'International Tables Vol C Tables 4.2.6.8 and 6.1.1.4'
H H 0.0000 0.0000 'International Tables Vol C Tables 4.2.6.8 and 6.1.1.4'
N N 0.0061 0.0033 'International Tables Vol C Tables 4.2.6.8 and 6.1.1.4'
O O 0.0106 0.0060 'International Tables Vol C Tables 4.2.6.8 and 6.1.1.4'

loop_
_geom_angle_atom_site_label_1
_geom_angle_atom_site_label_2
_geom_angle_atom_site_label_3
_geom_angle_site_symmetry_1
_geom_angle_site_symmetry_3
_geom_angle
_geom_angle_publ_flag
C2 N1 H1A . . 109.9(8) ?
C2 N1 H1B . . 109.7(12) ?
H1A N1 H1B . . 108.8(10) ?
N1 C2 C3 . . 107.69(15) n
N1 C2 C4 . 6 107.66(11) n
C3 C2 C4 . 6 110.78(12) n
N1 C2 C4 . . 107.66(11) ?
C3 C2 C4 . . 110.78(12) ?
C4 C2 C4 6 . 112.1(2) ?
C2 C3 H3A . . 109.5 ?
C2 C3 H3B . . 109.5 ?
H3A C3 H3B . . 112.1 ?
C2 C4 H4A . . 109.5 ?
C2 C4 H4B . . 109.5 ?
H4A C4 H4B . . 109.5 ?
C2 C4 H4C . . 109.5 ?
H4A C4 H4C . . 109.5 ?
H4B C4 H4C . . 109.5 ?
O6 C5 O6 . 2_557 126.50(10) n
O6 C5 C5 . 5_557 116.77(7) n

loop_
_geom_bond_atom_site_label_1
_geom_bond_atom_site_label_2
_geom_bond_site_symmetry_2
_geom_bond_distance
_geom_bond_publ_flag
N1 C2 . 1.496(2) n
N1 H1A . 0.956(14) ?
N1 H1B . 0.85(2) ?
C2 C3 . 1.518(3) n
C2 C4 . 1.519(2) n
C3 H3A . 0.9583 ?
C3 H3B . 0.9570 ?
C4 H4A . 0.9600 ?
C4 H4B . 0.9600 ?
C4 H4C . 0.9600 ?
C5 O6 . 1.2400(10) n
C5 O6 2_557 1.2400(10) n
C5 C5 5_557 1.554(3) n

loop_
_geom_hbond_atom_site_label_D
_geom_hbond_atom_site_label_H
_geom_hbond_atom_site_label_A
_geom_hbond_site_symmetry_A
_geom_hbond_distance_DH
_geom_hbond_distance_HA
_geom_hbond_distance_DA
_geom_hbond_angle_DHA
N1 H1A O6 7_557 0.960(10) 1.840(10) 2.7850(10) 171.0(10)
N1 H1B O6 . 0.85(2) 2.20(2) 2.919(2) 142.5(4)
N1 H1B O6 6 0.85(2) 2.20(2) 2.919(2) 142.5(4)
